data_4107036
loop_
_publ_author_name
'Martin J. Schnermann'
'Christopher M. Beaudry'
'Nathan E. Genung'
'Stephen M. Canham'
'Nicholas L. Untiedt'
'Breanne D. W. Karanikolas'
'Christine S\"utterlin'
'Larry E. Overman'

_publ_section_title
;
 Divergent Synthesis and Chemical Reactivity of Bicyclic Lactone Fragments
 of Complex Rearranged Spongian Diterpenes
;
_journal_name_full 'Journal of the American Chemical Society'
_journal_page_first 17494
_journal_page_last 17503
_journal_paper_doi 10.1021/ja207727h
_journal_volume 133
_journal_year 2011
_chemical_absolute_configuration syn
_chemical_formula_sum 'C20 H23 F3 O6'
_chemical_formula_weight 416.38
_chemical_name_systematic
; 
 ? 
;
_space_group_IT_number 146
_symmetry_cell_setting hexagonal
_symmetry_space_group_name_Hall 'R 3'
_symmetry_space_group_name_H-M 'R 3 :H'
_atom_sites_solution_hydrogens geom
_atom_sites_solution_primary direct
_atom_sites_solution_secondary difmap
_audit_creation_method SHELXTL
_cell_angle_alpha 90.00
_cell_angle_beta 90.00
_cell_angle_gamma 120.00
_cell_formula_units_Z 9
_cell_length_a 26.422(7)
_cell_length_b 26.422(7)
_cell_length_c 7.967(2)
_cell_measurement_reflns_used 3119
_cell_measurement_temperature 88(2)
_cell_measurement_theta_max 22.34
_cell_measurement_theta_min 2.67
_cell_volume 4817(2)
_computing_cell_refinement 'Bruker SAINT'
_computing_data_collection 'Bruker APEX2'
_computing_data_reduction 'Bruker SAINT'
_computing_molecular_graphics 'Bruker SHELXTL'
_computing_publication_material 'Bruker SHELXTL'
_computing_structure_refinement 'SHELXL-97 (Sheldrick, 2008)'
_computing_structure_solution 'SHELXS-97 (Sheldrick, 2008)'
_diffrn_ambient_temperature 88(2)
_diffrn_measured_fraction_theta_full 1.000
_diffrn_measured_fraction_theta_max 0.999
_diffrn_measurement_device_type 'Bruker APEX-II CCD'
_diffrn_measurement_method '\f and \w scans'
_diffrn_radiation_monochromator graphite
_diffrn_radiation_source 'fine-focus sealed tube'
_diffrn_radiation_type MoK\a
_diffrn_radiation_wavelength 0.71073
_diffrn_reflns_av_R_equivalents 0.0467
_diffrn_reflns_av_sigmaI/netI 0.0444
_diffrn_reflns_limit_h_max 32
_diffrn_reflns_limit_h_min -33
_diffrn_reflns_limit_k_max 32
_diffrn_reflns_limit_k_min -32
_diffrn_reflns_limit_l_max 9
_diffrn_reflns_limit_l_min -9
_diffrn_reflns_number 17525
_diffrn_reflns_theta_full 25.50
_diffrn_reflns_theta_max 26.39
_diffrn_reflns_theta_min 1.54
_exptl_absorpt_coefficient_mu 0.111
_exptl_absorpt_correction_T_max 0.9923
_exptl_absorpt_correction_T_min 0.9712
_exptl_absorpt_correction_type numerical
_exptl_absorpt_process_details 'Bruker SADABS'
_exptl_crystal_colour colorless
_exptl_crystal_density_diffrn 1.292
_exptl_crystal_description needle
_exptl_crystal_F_000 1962
_exptl_crystal_size_max 0.27
_exptl_crystal_size_mid 0.11
_exptl_crystal_size_min 0.07
_refine_diff_density_max 0.141
_refine_diff_density_min -0.175
_refine_diff_density_rms 0.037
_refine_ls_extinction_method none
_refine_ls_goodness_of_fit_ref 1.054
_refine_ls_hydrogen_treatment constr
_refine_ls_matrix_type full
_refine_ls_number_parameters 266
_refine_ls_number_reflns 4383
_refine_ls_number_restraints 1
_refine_ls_restrained_S_all 1.054
_refine_ls_R_factor_all 0.0614
_refine_ls_R_factor_gt 0.0394
_refine_ls_shift/su_max 0.000
_refine_ls_shift/su_mean 0.000
_refine_ls_structure_factor_coef Fsqd
_refine_ls_weighting_details 'calc w=1/[\s^2^(Fo^2^)+(0.0400P)^2^+0.1660P] where P=(Fo^2^+2Fc^2^)/3'
_refine_ls_weighting_scheme calc
_refine_ls_wR_factor_gt 0.0784
_refine_ls_wR_factor_ref 0.0866
_reflns_number_gt 3373
_reflns_number_total 4383
_reflns_threshold_expression >2sigma(I)
_cod_data_source_file ja207727h_si_002.cif
_cod_data_source_block leo247
_cod_original_cell_volume 4816(2)
_cod_original_sg_symbol_H-M 'R 3'
_cod_database_code 4107036

loop_
_symmetry_equiv_pos_as_xyz
'x, y, z'
'-y, x-y, z'
'-x+y, -x, z'
'x+2/3, y+1/3, z+1/3'
'-y+2/3, x-y+1/3, z+1/3'
'-x+y+2/3, -x+1/3, z+1/3'
'x+1/3, y+2/3, z+2/3'
'-y+1/3, x-y+2/3, z+2/3'
'-x+y+1/3, -x+2/3, z+2/3'

loop_
_atom_site_label
_atom_site_type_symbol
_atom_site_fract_x
_atom_site_fract_y
_atom_site_fract_z
_atom_site_U_iso_or_equiv
_atom_site_adp_type
_atom_site_occupancy
_atom_site_symmetry_multiplicity
_atom_site_calc_flag
_atom_site_refinement_flags
O1 O 0.27374(7) -0.07734(8) -0.48521(18) 0.0459(4) Uani 1 1 d .
O7 O 0.26758(6) -0.08014(6) -0.77477(16) 0.0333(4) Uani 1 1 d .
O9 O 0.22644(11) -0.11673(10) -0.24676(19) 0.0758(7) Uani 1 1 d .
O14 O 0.19502(6) -0.17793(6) -0.73795(16) 0.0278(3) Uani 1 1 d .
O16 O 0.25814(7) -0.18688(6) -0.9085(2) 0.0476(4) Uani 1 1 d .
O18 O 0.18044(7) -0.27011(7) -0.55662(19) 0.0453(4) Uani 1 1 d .
C2 C 0.22959(11) -0.09113(11) -0.3744(3) 0.0434(6) Uani 1 1 d .
C3 C 0.19144(10) -0.06880(10) -0.4348(2) 0.0349(5) Uani 1 1 d .
H3A H 0.1989 -0.0335 -0.3714 0.042 Uiso 1 1 calc R
H3B H 0.1497 -0.0989 -0.4226 0.042 Uiso 1 1 calc R
C4 C 0.20754(9) -0.05428(9) -0.6194(2) 0.0295(5) Uani 1 1 d .
H4A H 0.2097 -0.0166 -0.6504 0.035 Uiso 1 1 calc R
C5 C 0.16905(9) -0.10310(9) -0.7451(2) 0.0292(5) Uani 1 1 d .
H5A H 0.1379 -0.1366 -0.6802 0.035 Uiso 1 1 calc R
C6 C 0.21010(8) -0.12231(8) -0.8176(2) 0.0279(4) Uani 1 1 d .
H6A H 0.2055 -0.1269 -0.9422 0.034 Uiso 1 1 calc R
C8 C 0.26715(10) -0.04935(10) -0.6318(3) 0.0357(5) Uani 1 1 d .
H8A H 0.2988 -0.0075 -0.6378 0.043 Uiso 1 1 calc R
C10 C 0.13900(9) -0.08437(10) -0.8784(3) 0.0350(5) Uani 1 1 d .
C11 C 0.09848(11) -0.06768(13) -0.7871(3) 0.0519(7) Uani 1 1 d .
H11A H 0.0770 -0.0581 -0.8696 0.078 Uiso 1 1 calc R
H11B H 0.1217 -0.0337 -0.7153 0.078 Uiso 1 1 calc R
H11C H 0.0707 -0.1006 -0.7178 0.078 Uiso 1 1 calc R
C12 C 0.10235(11) -0.13608(11) -0.9953(3) 0.0500(6) Uani 1 1 d .
H12A H 0.0799 -0.1258 -1.0721 0.075 Uiso 1 1 calc R
H12B H 0.0755 -0.1702 -0.9284 0.075 Uiso 1 1 calc R
H12C H 0.1282 -0.1453 -1.0603 0.075 Uiso 1 1 calc R
C13 C 0.18377(11) -0.03268(10) -0.9820(3) 0.0425(6) Uani 1 1 d .
H13A H 0.1637 -0.0239 -1.0710 0.064 Uiso 1 1 calc R
H13B H 0.2116 -0.0425 -1.0324 0.064 Uiso 1 1 calc R
H13C H 0.2048 0.0016 -0.9092 0.064 Uiso 1 1 calc R
C15 C 0.22164(9) -0.20565(9) -0.8004(3) 0.0335(5) Uani 1 1 d .
C17 C 0.19538(9) -0.26745(9) -0.7272(3) 0.0337(5) Uani 1 1 d .
C19 C 0.22672(14) -0.23327(14) -0.4432(4) 0.0687(9) Uani 1 1 d .
H19A H 0.2099 -0.2291 -0.3380 0.103 Uiso 1 1 calc R
H19B H 0.2508 -0.1947 -0.4942 0.103 Uiso 1 1 calc R
H19C H 0.2510 -0.2509 -0.4200 0.103 Uiso 1 1 calc R
C20 C 0.23799(10) -0.29038(11) -0.7539(4) 0.0509(7) Uani 1 1 d .
C24 C 0.13801(9) -0.30716(9) -0.8186(3) 0.0323(5) Uani 1 1 d .
C25 C 0.09487(10) -0.35634(9) -0.7392(4) 0.0500(7) Uani 1 1 d .
H25A H 0.1015 -0.3665 -0.6303 0.060 Uiso 1 1 calc R
C26 C 0.04177(12) -0.39092(12) -0.8191(5) 0.0754(11) Uani 1 1 d .
H26A H 0.0120 -0.4247 -0.7646 0.090 Uiso 1 1 calc R
C27 C 0.03222(14) -0.37646(17) -0.9757(6) 0.0877(14) Uani 1 1 d .
H27A H -0.0042 -0.4003 -1.0298 0.105 Uiso 1 1 calc R
C28 C 0.07412(16) -0.32861(16) -1.0540(5) 0.0757(10) Uani 1 1 d .
H28A H 0.0668 -0.3188 -1.1625 0.091 Uiso 1 1 calc R
C29 C 0.12784(11) -0.29352(11) -0.9785(3) 0.0479(6) Uani 1 1 d .
H29A H 0.1575 -0.2604 -1.0358 0.057 Uiso 1 1 calc R
F21 F 0.29174(6) -0.25303(7) -0.6972(3) 0.0759(5) Uani 1 1 d .
F22 F 0.21952(7) -0.34071(7) -0.6717(2) 0.0712(5) Uani 1 1 d .
F23 F 0.24317(6) -0.30046(6) -0.9150(2) 0.0547(4) Uani 1 1 d .

loop_
_atom_site_aniso_label
_atom_site_aniso_U_11
_atom_site_aniso_U_22
_atom_site_aniso_U_33
_atom_site_aniso_U_23
_atom_site_aniso_U_13
_atom_site_aniso_U_12
O1 0.0460(10) 0.0703(12) 0.0316(9) -0.0221(8) -0.0093(7) 0.0367(9)
O7 0.0275(8) 0.0250(7) 0.0331(8) -0.0109(6) 0.0102(6) 0.0024(6)
O9 0.143(2) 0.1200(18) 0.0209(9) 0.0028(10) 0.0043(11) 0.1078(17)
O14 0.0255(7) 0.0233(7) 0.0276(7) 0.0011(6) -0.0005(6) 0.0069(6)
O16 0.0428(10) 0.0282(9) 0.0629(11) -0.0021(8) 0.0187(9) 0.0110(7)
O18 0.0522(10) 0.0454(10) 0.0367(9) 0.0056(7) -0.0095(8) 0.0234(8)
C2 0.0596(16) 0.0568(16) 0.0256(12) -0.0117(11) -0.0036(11) 0.0380(13)
C3 0.0427(13) 0.0430(13) 0.0235(11) -0.0020(9) 0.0046(10) 0.0249(11)
C4 0.0379(12) 0.0281(11) 0.0215(10) -0.0012(9) 0.0070(9) 0.0158(10)
C5 0.0312(11) 0.0259(11) 0.0232(10) 0.0021(9) 0.0073(9) 0.0087(9)
C6 0.0297(11) 0.0199(10) 0.0232(10) 0.0002(8) 0.0028(8) 0.0042(9)
C8 0.0353(12) 0.0314(12) 0.0310(11) -0.0122(10) 0.0050(9) 0.0096(10)
C10 0.0368(12) 0.0395(13) 0.0255(10) 0.0047(10) 0.0028(10) 0.0167(11)
C11 0.0480(15) 0.0675(18) 0.0476(14) 0.0094(13) 0.0075(12) 0.0343(14)
C12 0.0491(15) 0.0492(15) 0.0408(14) -0.0012(12) -0.0118(12) 0.0164(13)
C13 0.0590(15) 0.0370(13) 0.0299(12) 0.0054(10) 0.0045(11) 0.0227(12)
C15 0.0252(11) 0.0276(11) 0.0403(13) -0.0078(9) -0.0036(10) 0.0077(10)
C17 0.0267(11) 0.0315(12) 0.0407(13) 0.0004(9) -0.0056(9) 0.0129(10)
C19 0.090(2) 0.079(2) 0.0512(16) -0.0124(15) -0.0385(16) 0.0526(19)
C20 0.0292(13) 0.0453(16) 0.078(2) -0.0010(14) -0.0108(13) 0.0183(12)
C24 0.0234(11) 0.0234(11) 0.0517(14) -0.0072(9) -0.0039(9) 0.0128(9)
C25 0.0352(14) 0.0243(12) 0.089(2) -0.0033(12) 0.0104(13) 0.0136(11)
C26 0.0309(16) 0.0289(15) 0.159(4) -0.0333(19) 0.0163(19) 0.0096(12)
C27 0.048(2) 0.059(2) 0.172(4) -0.074(3) -0.053(2) 0.0394(19)
C28 0.081(2) 0.065(2) 0.104(3) -0.050(2) -0.058(2) 0.054(2)
C29 0.0545(16) 0.0367(13) 0.0542(15) -0.0157(12) -0.0237(13) 0.0241(12)
F21 0.0328(8) 0.0783(11) 0.1197(14) -0.0235(11) -0.0295(9) 0.0302(8)
F22 0.0579(9) 0.0580(10) 0.1139(14) 0.0173(10) -0.0100(10) 0.0410(9)
F23 0.0336(8) 0.0423(8) 0.0892(12) -0.0124(8) 0.0023(7) 0.0197(6)

loop_
_atom_type_symbol
_atom_type_description
_atom_type_scat_dispersion_real
_atom_type_scat_dispersion_imag
_atom_type_scat_source
C C 0.0033 0.0016 'International Tables Vol C Tables 4.2.6.8 and 6.1.1.4'
H H 0.0000 0.0000 'International Tables Vol C Tables 4.2.6.8 and 6.1.1.4'
O O 0.0106 0.0060 'International Tables Vol C Tables 4.2.6.8 and 6.1.1.4'
F F 0.0171 0.0103 'International Tables Vol C Tables 4.2.6.8 and 6.1.1.4'

loop_
_geom_angle_atom_site_label_1
_geom_angle_atom_site_label_2
_geom_angle_atom_site_label_3
_geom_angle
C2 O1 C8 110.89(17)
C8 O7 C6 109.77(15)
C15 O14 C6 115.79(15)
C17 O18 C19 116.8(2)
O9 C2 O1 120.6(2)
O9 C2 C3 129.1(2)
O1 C2 C3 110.26(19)
C2 C3 C4 104.71(17)
C8 C4 C3 103.37(17)
C8 C4 C5 104.54(15)
C3 C4 C5 115.48(17)
C6 C5 C4 104.05(16)
C6 C5 C10 114.29(17)
C4 C5 C10 113.97(17)
O7 C6 O14 109.59(15)
O7 C6 C5 108.15(16)
O14 C6 C5 106.81(15)
O7 C8 O1 108.82(17)
O7 C8 C4 108.19(17)
O1 C8 C4 106.88(16)
C13 C10 C11 109.88(19)
C13 C10 C12 109.29(18)
C11 C10 C12 108.9(2)
C13 C10 C5 111.41(17)
C11 C10 C5 108.10(17)
C12 C10 C5 109.18(18)
O16 C15 O14 125.0(2)
O16 C15 C17 123.7(2)
O14 C15 C17 111.06(17)
O18 C17 C24 105.59(17)
O18 C17 C15 112.73(17)
C24 C17 C15 108.33(17)
O18 C17 C20 110.89(18)
C24 C17 C20 109.50(18)
C15 C17 C20 109.66(18)
F23 C20 F22 107.2(2)
F23 C20 F21 107.2(2)
F22 C20 F21 107.1(2)
F23 C20 C17 112.4(2)
F22 C20 C17 110.5(2)
F21 C20 C17 112.3(2)
C25 C24 C29 119.3(2)
C25 C24 C17 119.7(2)
C29 C24 C17 120.9(2)
C24 C25 C26 119.8(3)
C27 C26 C25 120.1(3)
C28 C27 C26 120.4(3)
C27 C28 C29 120.9(3)
C24 C29 C28 119.5(3)

loop_
_geom_bond_atom_site_label_1
_geom_bond_atom_site_label_2
_geom_bond_distance
O1 C2 1.359(3)
O1 C8 1.439(3)
O7 C8 1.403(2)
O7 C6 1.404(2)
O9 C2 1.201(3)
O14 C15 1.339(3)
O14 C6 1.461(2)
O16 C15 1.200(3)
O18 C17 1.407(3)
O18 C19 1.438(3)
C2 C3 1.480(3)
C3 C4 1.526(3)
C4 C8 1.517(3)
C4 C5 1.546(3)
C5 C6 1.522(3)
C5 C10 1.548(3)
C10 C13 1.527(3)
C10 C11 1.530(3)
C10 C12 1.533(3)
C15 C17 1.535(3)
C17 C24 1.529(3)
C17 C20 1.537(3)
C20 F23 1.332(3)
C20 F22 1.336(3)
C20 F21 1.339(3)
C24 C25 1.381(3)
C24 C29 1.386(3)
C25 C26 1.388(4)
C26 C27 1.365(5)
C27 C28 1.347(6)
C28 C29 1.386(4)

loop_
_geom_torsion_atom_site_label_1
_geom_torsion_atom_site_label_2
_geom_torsion_atom_site_label_3
_geom_torsion_atom_site_label_4
_geom_torsion
C8 O1 C2 O9 177.3(2)
C8 O1 C2 C3 -4.3(2)
O9 C2 C3 C4 -166.5(3)
O1 C2 C3 C4 15.3(2)
C2 C3 C4 C8 -19.3(2)
C2 C3 C4 C5 94.2(2)
C8 C4 C5 C6 0.5(2)
C3 C4 C5 C6 -112.32(19)
C8 C4 C5 C10 -124.61(17)
C3 C4 C5 C10 122.55(19)
C8 O7 C6 O14 -92.60(18)
C8 O7 C6 C5 23.5(2)
C15 O14 C6 O7 -70.93(19)
C15 O14 C6 C5 172.14(16)
C4 C5 C6 O7 -14.0(2)
C10 C5 C6 O7 110.90(18)
C4 C5 C6 O14 103.87(16)
C10 C5 C6 O14 -131.21(17)
C6 O7 C8 O1 92.65(19)
C6 O7 C8 C4 -23.1(2)
C2 O1 C8 O7 -125.33(18)
C2 O1 C8 C4 -8.7(2)
C3 C4 C8 O7 134.38(18)
C5 C4 C8 O7 13.1(2)
C3 C4 C8 O1 17.3(2)
C5 C4 C8 O1 -103.88(17)
C6 C5 C10 C13 -60.4(2)
C4 C5 C10 C13 59.1(2)
C6 C5 C10 C11 178.80(19)
C4 C5 C10 C11 -61.7(2)
C6 C5 C10 C12 60.4(2)
C4 C5 C10 C12 179.92(18)
C6 O14 C15 O16 3.9(3)
C6 O14 C15 C17 -170.89(15)
C19 O18 C17 C24 -176.25(19)
C19 O18 C17 C15 -58.2(2)
C19 O18 C17 C20 65.2(2)
O16 C15 C17 O18 147.5(2)
O14 C15 C17 O18 -37.7(2)
O16 C15 C17 C24 -96.1(2)
O14 C15 C17 C24 78.8(2)
O16 C15 C17 C20 23.4(3)
O14 C15 C17 C20 -161.76(18)
O18 C17 C20 F23 166.32(18)
C24 C17 C20 F23 50.2(3)
C15 C17 C20 F23 -68.5(2)
O18 C17 C20 F22 46.6(3)
C24 C17 C20 F22 -69.5(3)
C15 C17 C20 F22 171.78(19)
O18 C17 C20 F21 -72.8(3)
C24 C17 C20 F21 171.1(2)
C15 C17 C20 F21 52.4(3)
O18 C17 C24 C25 -33.0(2)
C15 C17 C24 C25 -154.0(2)
C20 C17 C24 C25 86.5(2)
O18 C17 C24 C29 144.9(2)
C15 C17 C24 C29 23.9(3)
C20 C17 C24 C29 -95.6(2)
C29 C24 C25 C26 -0.9(3)
C17 C24 C25 C26 177.0(2)
C24 C25 C26 C27 0.1(4)
C25 C26 C27 C28 0.0(4)
C26 C27 C28 C29 0.7(4)
C25 C24 C29 C28 1.6(3)
C17 C24 C29 C28 -176.3(2)
C27 C28 C29 C24 -1.5(4)
